data_9005150
loop_
_publ_author_name
'Brigatti, M. F.'
'Poppi, L.'

_publ_section_title
;
 Crystal chemistry of Ba-rich trioctahedral micas-1M
 Sample: 20
;
_journal_name_full 'European Journal of Mineralogy'
_journal_page_first 857
_journal_page_last 871
_journal_volume 5
_journal_year 1993
_chemical_formula_sum
;Al2.253 Ba0.03 Ca0.026 F0.145 Fe0.801 H0.5 K0.876 Mg1.103 Mn0.026 Na0.068
 O11.855 Si2.679 Ti0.138
;
_chemical_name_mineral Phlogopite
_space_group_IT_number 12
_symmetry_space_group_name_Hall '-C 2y'
_symmetry_space_group_name_H-M 'C 1 2/m 1'
_cell_angle_alpha 90
_cell_angle_beta 100.03
_cell_angle_gamma 90
_cell_formula_units_Z 2
_cell_length_a 5.323
_cell_length_b 9.219
_cell_length_c 10.219
_cell_volume 493.810
_database_code_amcsd 0006496
_exptl_crystal_density_diffrn 3.023
_cod_original_formula_sum
;O11.855 F.145 (K.876 Na.068 Ca.026 Ba.03) Al2.253 Fe.801 Mg1.103 Mn.026
 Ti.138 Si2.679 H.5
;
_cod_database_code 9005150

loop_
_space_group_symop_operation_xyz
x,y,z
1/2+x,1/2+y,z
x,-y,z
1/2+x,1/2-y,z
-x,y,-z
1/2-x,1/2+y,-z
-x,-y,-z
1/2-x,1/2-y,-z

loop_
_atom_site_aniso_label
_atom_site_aniso_U_11
_atom_site_aniso_U_22
_atom_site_aniso_U_33
_atom_site_aniso_U_12
_atom_site_aniso_U_13
_atom_site_aniso_U_23
O1 0.03535 0.03100 0.02924 0.00000 0.00481 0.00000
O2 0.02895 0.03703 0.02873 -0.00563 0.00695 -0.00188
O3 0.02060 0.02368 0.02616 -0.00049 0.00561 0.00000
O-H4 0.02018 0.02583 0.02565 0.00000 0.00508 0.00000
F4 0.02018 0.02583 0.02565 0.00000 0.00508 0.00000
O4 0.02018 0.02583 0.02565 0.00000 0.00508 0.00000
K 0.03939 0.04349 0.04155 0.00000 0.00748 0.00000
Na 0.03939 0.04349 0.04155 0.00000 0.00748 0.00000
Ca 0.03939 0.04349 0.04155 0.00000 0.00748 0.00000
Ba 0.03939 0.04349 0.04155 0.00000 0.00748 0.00000
AlM2 0.02157 0.02842 0.02924 0.00000 0.00561 0.00000
FeM2 0.02157 0.02842 0.02924 0.00000 0.00561 0.00000
MgM2 0.02157 0.02842 0.02924 0.00000 0.00561 0.00000
MnM2 0.02157 0.02842 0.02924 0.00000 0.00561 0.00000
TiM2 0.02157 0.02842 0.02924 0.00000 0.00561 0.00000
AlM1 0.02157 0.02325 0.02975 0.00000 0.00615 0.00000
FeM1 0.02157 0.02325 0.02975 0.00000 0.00615 0.00000
MgM1 0.02157 0.02325 0.02975 0.00000 0.00615 0.00000
MnM1 0.02157 0.02325 0.02975 0.00000 0.00615 0.00000
TiM1 0.02157 0.02325 0.02975 0.00000 0.00615 0.00000
SiT 0.01754 0.01981 0.02462 0.00000 0.00454 0.00000
AlT 0.01754 0.01981 0.02462 0.00000 0.00454 0.00000

loop_
_atom_site_label
_atom_site_fract_x
_atom_site_fract_y
_atom_site_fract_z
_atom_site_occupancy
_atom_site_U_iso_or_equiv
O1 0.01070 0.00000 0.17050 1.00000 0.03204
O2 0.32940 0.22670 0.16900 1.00000 0.03141
O3 0.13020 0.16750 0.39140 1.00000 0.02330
O-H4 0.13120 0.50000 0.39880 0.25000 0.02368
F4 0.13120 0.50000 0.39880 0.07230 0.02368
O4 0.13120 0.50000 0.39880 0.67770 0.02368
K 0.00000 0.50000 0.00000 0.87550 0.04142
Na 0.00000 0.50000 0.00000 0.06850 0.04142
Ca 0.00000 0.50000 0.00000 0.02650 0.04142
Ba 0.00000 0.50000 0.00000 0.02950 0.04142
AlM2 0.00000 0.33500 0.50000 0.31070 0.02622
FeM2 0.00000 0.33500 0.50000 0.26700 0.02622
MgM2 0.00000 0.33500 0.50000 0.36770 0.02622
MnM2 0.00000 0.33500 0.50000 0.00870 0.02622
TiM2 0.00000 0.33500 0.50000 0.04600 0.02622
AlM1 0.00000 0.00000 0.50000 0.31070 0.02457
FeM1 0.00000 0.00000 0.50000 0.26700 0.02457
MgM1 0.00000 0.00000 0.50000 0.36770 0.02457
MnM1 0.00000 0.00000 0.50000 0.00870 0.02457
TiM1 0.00000 0.00000 0.50000 0.04600 0.02457
SiT 0.07510 0.16680 0.22630 0.66970 0.02052
AlT 0.07510 0.16680 0.22630 0.33030 0.02052

loop_
_cod_changelog_entry_id
_cod_changelog_entry_author
_cod_changelog_entry_date
_cod_changelog_entry_text
1
;cod-tools version 3.10.1
Id: cif_fix_AMCSD_aniso_labels 10200 2024-08-01 14:09:44Z saulius
;
2024-08-02T12:20:53+03:00
;Changed the following '_atom_site_aniso_label' values:
'OH4' -> 'O-H4'
;

loop_
_cod_related_entry_id
_cod_related_entry_database
_cod_related_entry_code
1 AMCSD 0006496
